data_7034671
loop_
_publ_author_name
'Dudkina, Yulia B.'
'Gryaznova, Tatyana V.'
'Osin, Yuri N.'
'Salnikov, Vadim V.'
'Davydov, Nikolay A.'
'Fedorenko, Svetlana V.'
'Mustafina, Asia R.'
'Vicic, David A.'
'Sinyashin, Oleg G.'
'Budnikova, Yulia H.'

_publ_section_title
;
 Nanoheterogeneous catalysis in electrochemically induced olefin
 perfluoroalkylation.
;
_journal_issue 19
_journal_name_full 'Dalton transactions (Cambridge, England : 2003)'
_journal_page_first 8833
_journal_page_last 8838
_journal_paper_doi 10.1039/c5dt00269a
_journal_volume 44
_journal_year 2015
_chemical_formula_moiety 'C32 H26 F24'
_chemical_formula_sum 'C32 H26 F24'
_chemical_formula_weight 866.53
_space_group_IT_number 14
_symmetry_cell_setting monoclinic
_symmetry_Int_Tables_number 14
_symmetry_space_group_name_Hall '-P 2ybc'
_symmetry_space_group_name_H-M 'P 1 21/c 1'
_atom_sites_solution_hydrogens geom
_atom_sites_solution_primary direct
_atom_sites_solution_secondary difmap
_audit_creation_method SHELXL-97
_audit_update_record
;
2015-03-24 deposited with the CCDC.
2015-04-01 downloaded from the CCDC.
;
_cell_angle_alpha 90.00
_cell_angle_beta 99.686(2)
_cell_angle_gamma 90.00
_cell_formula_units_Z 4
_cell_length_a 27.503(2)
_cell_length_b 11.0537(9)
_cell_length_c 11.5143(9)
_cell_measurement_reflns_used 9841
_cell_measurement_temperature 135(2)
_cell_measurement_theta_max 26.58
_cell_measurement_theta_min 3.13
_cell_volume 3450.6(5)
_computing_cell_refinement 'APEX2  v2, 1-4  (Bruker AXS, 2005-2007)'
_computing_data_collection 'APEX2  v2, 1-4  (Bruker AXS, 2005-2007)'
_computing_data_reduction 'SAINT NT v6.0 (Bruker AXS, 2003)'
_computing_molecular_graphics 'ORTEP-3 for Windows (Farrugia, 1997)'
_computing_publication_material 'enCIFer (Allen et al. 2004)'
_computing_structure_refinement 'SHELXL-97 (Sheldrick, 1997)'
_computing_structure_solution 'SHELXS97 (Sheldrick, 1997)'
_diffrn_ambient_temperature 135(2)
_diffrn_measured_fraction_theta_full 0.996
_diffrn_measured_fraction_theta_max 0.996
_diffrn_measurement_device 'Bruker D8 QUEST CCD'
_diffrn_measurement_method '\w scans'
_diffrn_radiation_monochromator graphite
_diffrn_radiation_probe x-ray
_diffrn_radiation_type MoK\a
_diffrn_radiation_wavelength 0.71073
_diffrn_reflns_av_R_equivalents 0.0540
_diffrn_reflns_av_sigmaI/netI 0.0448
_diffrn_reflns_limit_h_max 36
_diffrn_reflns_limit_h_min -35
_diffrn_reflns_limit_k_max 14
_diffrn_reflns_limit_k_min -14
_diffrn_reflns_limit_l_max 15
_diffrn_reflns_limit_l_min -15
_diffrn_reflns_number 55864
_diffrn_reflns_theta_full 27.84
_diffrn_reflns_theta_max 27.84
_diffrn_reflns_theta_min 2.91
_diffrn_source 'fine-focus sealed tube'
_exptl_absorpt_coefficient_mu 0.188
_exptl_absorpt_correction_T_max 0.9925
_exptl_absorpt_correction_T_min 0.9563
_exptl_absorpt_correction_type multi-scan
_exptl_absorpt_process_details 'SADABS version 2.10 (Sheldrick,Bruker AXS Inc.)'
_exptl_crystal_colour colorless
_exptl_crystal_density_diffrn 1.668
_exptl_crystal_density_method 'not measured'
_exptl_crystal_description prism
_exptl_crystal_F_000 1736
_exptl_crystal_size_max 0.24
_exptl_crystal_size_mid 0.20
_exptl_crystal_size_min 0.04
_refine_diff_density_max 0.421
_refine_diff_density_min -0.403
_refine_diff_density_rms 0.072
_refine_ls_extinction_method none
_refine_ls_goodness_of_fit_ref 1.043
_refine_ls_hydrogen_treatment constr
_refine_ls_matrix_type full
_refine_ls_number_parameters 519
_refine_ls_number_reflns 8158
_refine_ls_number_restraints 0
_refine_ls_restrained_S_all 1.043
_refine_ls_R_factor_all 0.1366
_refine_ls_R_factor_gt 0.0735
_refine_ls_shift/su_max 0.000
_refine_ls_shift/su_mean 0.000
_refine_ls_structure_factor_coef Fsqd
_refine_ls_weighting_details 'calc w=1/[\s^2^(Fo^2^)+(0.1175P)^2^+3.4077P] where P=(Fo^2^+2Fc^2^)/3'
_refine_ls_weighting_scheme calc
_refine_ls_wR_factor_gt 0.2002
_refine_ls_wR_factor_ref 0.2405
_reflns_number_gt 4583
_reflns_number_total 8158
_reflns_threshold_expression >2sigma(I)
_cod_data_source_file c5dt00269a2.cif
_cod_data_source_block ssrr1a
_cod_depositor_comments 'Adding full bibliography for 7034670--7034671.cif.'
_cod_original_cell_volume 3450.5(5)
_cod_original_sg_symbol_H-M 'P 21/c'
_cod_database_code 7034671

loop_
_symmetry_equiv_pos_as_xyz
'x, y, z'
'-x, y+1/2, -z+1/2'
'-x, -y, -z'
'x, -y-1/2, z-1/2'

loop_
_atom_site_label
_atom_site_type_symbol
_atom_site_fract_x
_atom_site_fract_y
_atom_site_fract_z
_atom_site_U_iso_or_equiv
_atom_site_adp_type
_atom_site_occupancy
_atom_site_symmetry_multiplicity
_atom_site_calc_flag
_atom_site_refinement_flags
_atom_site_disorder_assembly
_atom_site_disorder_group
C1 C 0.25240(13) 0.4818(3) 0.5381(3) 0.0380(8) Uani 1 1 d . . .
C2 C 0.27242(13) 0.6098(3) 0.5268(3) 0.0359(7) Uani 1 1 d . . .
C3 C 0.25079(13) 0.6909(3) 0.4405(3) 0.0362(7) Uani 1 1 d . . .
H3 H 0.2213 0.6687 0.3896 0.043 Uiso 1 1 calc R . .
C4 C 0.27153(14) 0.8032(3) 0.4276(3) 0.0413(8) Uani 1 1 d . . .
H4 H 0.2563 0.8554 0.3667 0.050 Uiso 1 1 calc R . .
C5 C 0.31383(13) 0.8415(3) 0.5008(3) 0.0415(8) Uani 1 1 d . . .
C6 C 0.33407(13) 0.7632(3) 0.5886(3) 0.0430(8) Uani 1 1 d . . .
H6 H 0.3623 0.7882 0.6425 0.052 Uiso 1 1 calc R . .
C7 C 0.31480(13) 0.6501(3) 0.6008(3) 0.0405(8) Uani 1 1 d . . .
H7 H 0.3307 0.5980 0.6612 0.049 Uiso 1 1 calc R . .
C8 C 0.33484(16) 0.9656(3) 0.4888(4) 0.0521(10) Uani 1 1 d . . .
H8A H 0.3145 1.0258 0.5207 0.078 Uiso 1 1 calc R . .
H8B H 0.3351 0.9828 0.4054 0.078 Uiso 1 1 calc R . .
H8C H 0.3686 0.9689 0.5324 0.078 Uiso 1 1 calc R . .
C9 C 0.27121(15) 0.4294(3) 0.6611(3) 0.0437(8) Uani 1 1 d . . .
H9A H 0.3067 0.4142 0.6697 0.066 Uiso 1 1 calc R . .
H9B H 0.2540 0.3533 0.6707 0.066 Uiso 1 1 calc R . .
H9C H 0.2649 0.4872 0.7213 0.066 Uiso 1 1 calc R . .
C10 C 0.19549(13) 0.4834(3) 0.5183(3) 0.0380(8) Uani 1 1 d . . .
H10A H 0.1837 0.5239 0.4421 0.046 Uiso 1 1 calc R . .
H10B H 0.1838 0.3986 0.5107 0.046 Uiso 1 1 calc R . .
C11 C 0.17152(14) 0.5441(3) 0.6111(3) 0.0403(8) Uani 1 1 d . . .
C12 C 0.11791(13) 0.5793(3) 0.5674(3) 0.0404(8) Uani 1 1 d . . .
C13 C 0.08759(14) 0.6196(3) 0.6608(3) 0.0458(9) Uani 1 1 d . . .
C14 C 0.03874(15) 0.6829(3) 0.6146(3) 0.0498(9) Uani 1 1 d . . .
C15 C 0.00124(16) 0.6872(4) 0.6989(4) 0.0580(11) Uani 1 1 d . . .
C16 C -0.0382(2) 0.7820(5) 0.6668(6) 0.0783(15) Uani 1 1 d . . .
H16 H -0.0239 0.8653 0.6745 0.094 Uiso 1 1 calc R . .
C17 C 0.26912(13) 0.3929(3) 0.4390(3) 0.0369(7) Uani 1 1 d . . .
C18 C 0.23805(13) 0.4168(3) 0.3176(3) 0.0349(7) Uani 1 1 d . . .
C19 C 0.19627(13) 0.3491(3) 0.2772(3) 0.0384(8) Uani 1 1 d . . .
H19 H 0.1879 0.2839 0.3239 0.046 Uiso 1 1 calc R . .
C20 C 0.16638(13) 0.3737(3) 0.1707(3) 0.0431(8) Uani 1 1 d . . .
H20 H 0.1384 0.3242 0.1452 0.052 Uiso 1 1 calc R . .
C21 C 0.17645(13) 0.4692(3) 0.1004(3) 0.0420(8) Uani 1 1 d . . .
C22 C 0.21873(14) 0.5343(3) 0.1390(3) 0.0431(8) Uani 1 1 d . . .
H22 H 0.2272 0.5989 0.0918 0.052 Uiso 1 1 calc R . .
C23 C 0.24918(13) 0.5087(3) 0.2439(3) 0.0388(8) Uani 1 1 d . . .
H23 H 0.2784 0.5548 0.2663 0.047 Uiso 1 1 calc R . .
C24 C 0.14405(16) 0.4973(4) -0.0148(3) 0.0594(11) Uani 1 1 d . . .
H24A H 0.1454 0.4302 -0.0698 0.089 Uiso 1 1 calc R . .
H24B H 0.1556 0.5716 -0.0477 0.089 Uiso 1 1 calc R . .
H24C H 0.1100 0.5084 -0.0020 0.089 Uiso 1 1 calc R . .
C25 C 0.26355(14) 0.2600(3) 0.4748(3) 0.0425(8) Uani 1 1 d . . .
H25A H 0.2309 0.2481 0.4966 0.064 Uiso 1 1 calc R . .
H25B H 0.2891 0.2403 0.5421 0.064 Uiso 1 1 calc R . .
H25C H 0.2670 0.2071 0.4084 0.064 Uiso 1 1 calc R . .
C26 C 0.32411(12) 0.4190(3) 0.4388(3) 0.0376(7) Uani 1 1 d . . .
H26A H 0.3269 0.5030 0.4109 0.045 Uiso 1 1 calc R . .
H26B H 0.3414 0.4158 0.5214 0.045 Uiso 1 1 calc R . .
C27 C 0.35136(14) 0.3386(3) 0.3672(3) 0.0419(8) Uani 1 1 d . . .
C28 C 0.40107(13) 0.3906(3) 0.3487(3) 0.0401(8) Uani 1 1 d . . .
C29 C 0.43469(14) 0.3094(3) 0.2876(3) 0.0451(9) Uani 1 1 d . . .
C30 C 0.47741(15) 0.3737(4) 0.2423(4) 0.0553(10) Uani 1 1 d . A .
C31 C 0.51752(15) 0.2925(4) 0.2083(4) 0.0556(10) Uani 1 1 d . . .
F1 F 0.17152(8) 0.4702(2) 0.70615(17) 0.0522(6) Uani 1 1 d . . .
F2 F 0.19556(8) 0.64656(19) 0.65388(17) 0.0488(5) Uani 1 1 d . . .
F3 F 0.09500(8) 0.4837(2) 0.51118(19) 0.0560(6) Uani 1 1 d . . .
F4 F 0.11739(8) 0.6705(2) 0.48950(18) 0.0536(6) Uani 1 1 d . . .
F5 F 0.11500(9) 0.6916(2) 0.73960(19) 0.0621(7) Uani 1 1 d . . .
F6 F 0.07720(9) 0.5189(2) 0.7199(2) 0.0602(6) Uani 1 1 d . . .
F7 F 0.04881(10) 0.7988(2) 0.5896(2) 0.0680(7) Uani 1 1 d . . .
F8 F 0.01741(9) 0.6303(2) 0.51432(19) 0.0591(6) Uani 1 1 d . . .
F9 F -0.01927(9) 0.5765(2) 0.7012(2) 0.0660(7) Uani 1 1 d . . .
F10 F 0.02547(11) 0.7099(3) 0.8090(2) 0.0882(10) Uani 1 1 d . . .
F11 F -0.06168(12) 0.7620(3) 0.5586(4) 0.1063(11) Uani 1 1 d . . .
F12 F -0.07124(14) 0.7656(3) 0.7417(4) 0.1162(13) Uani 1 1 d . . .
F13 F 0.32545(8) 0.3162(2) 0.25879(19) 0.0527(6) Uani 1 1 d . . .
F14 F 0.36170(9) 0.22790(19) 0.4182(2) 0.0605(6) Uani 1 1 d . . .
F15 F 0.39203(8) 0.49262(18) 0.2841(2) 0.0537(6) Uani 1 1 d . . .
F16 F 0.42633(8) 0.4227(2) 0.4547(2) 0.0592(6) Uani 1 1 d . . .
F17 F 0.45361(9) 0.2230(2) 0.3628(2) 0.0640(7) Uani 1 1 d . . .
F18 F 0.40745(9) 0.2543(3) 0.1956(2) 0.0716(8) Uani 1 1 d . . .
F19 F 0.49862(10) 0.4491(3) 0.3269(3) 0.0900(10) Uani 1 1 d . . .
F20 F 0.45941(10) 0.4395(3) 0.1486(3) 0.0889(10) Uani 1 1 d . . .
F21 F 0.54337(9) 0.2434(3) 0.3038(2) 0.0811(9) Uani 1 1 d . A .
F22 F 0.49576(11) 0.2009(3) 0.1427(3) 0.0847(9) Uani 1 1 d . A .
C32 C 0.5518(2) 0.3510(5) 0.1346(6) 0.0811(15) Uani 0.723(8) 1 d P A 1
H32 H 0.5332 0.3796 0.0574 0.097 Uiso 0.723(8) 1 calc PR A 1
F24 F 0.58596(15) 0.2736(4) 0.1189(4) 0.0868(17) Uani 0.723(8) 1 d P A 1
C32A C 0.5518(2) 0.3510(5) 0.1346(6) 0.0811(15) Uani 0.277(8) 1 d P A 2
H32A H 0.5775 0.2907 0.1220 0.097 Uiso 0.277(8) 1 calc PR A 2
F24A F 0.5355(4) 0.3987(12) 0.0398(9) 0.092(5) Uani 0.277(8) 1 d P A 2
F23 F 0.57423(13) 0.4446(3) 0.1984(4) 0.1168(13) Uani 1 1 d . . .

loop_
_atom_site_aniso_label
_atom_site_aniso_U_11
_atom_site_aniso_U_22
_atom_site_aniso_U_33
_atom_site_aniso_U_23
_atom_site_aniso_U_13
_atom_site_aniso_U_12
C1 0.050(2) 0.0313(16) 0.0310(16) 0.0024(13) 0.0007(14) 0.0010(15)
C2 0.0427(19) 0.0318(16) 0.0318(16) -0.0020(13) 0.0019(14) 0.0027(14)
C3 0.0424(19) 0.0327(16) 0.0318(16) -0.0017(13) 0.0008(14) 0.0019(14)
C4 0.051(2) 0.0348(17) 0.0368(18) 0.0046(14) 0.0036(15) 0.0036(15)
C5 0.048(2) 0.0336(17) 0.0421(19) -0.0035(15) 0.0061(16) 0.0002(15)
C6 0.041(2) 0.0388(18) 0.0453(19) -0.0037(15) -0.0027(15) -0.0008(15)
C7 0.0435(19) 0.0364(17) 0.0378(18) 0.0044(14) -0.0042(15) 0.0038(15)
C8 0.061(3) 0.039(2) 0.056(2) -0.0002(17) 0.0077(19) -0.0044(18)
C9 0.060(2) 0.0383(18) 0.0314(17) 0.0039(14) 0.0024(15) 0.0060(17)
C10 0.050(2) 0.0349(17) 0.0293(16) 0.0007(13) 0.0076(14) 0.0032(15)
C11 0.051(2) 0.0391(18) 0.0306(16) 0.0027(14) 0.0060(15) 0.0005(16)
C12 0.050(2) 0.0395(18) 0.0312(16) -0.0013(14) 0.0061(15) -0.0012(16)
C13 0.052(2) 0.047(2) 0.0406(19) -0.0035(16) 0.0141(16) -0.0065(17)
C14 0.057(2) 0.044(2) 0.049(2) -0.0016(17) 0.0122(18) -0.0021(18)
C15 0.054(2) 0.064(3) 0.059(3) -0.014(2) 0.018(2) -0.009(2)
C16 0.066(3) 0.068(3) 0.110(4) -0.013(3) 0.043(3) 0.002(3)
C17 0.0429(19) 0.0328(16) 0.0346(17) 0.0000(14) 0.0055(14) 0.0001(14)
C18 0.0433(19) 0.0311(16) 0.0301(16) -0.0002(13) 0.0056(13) 0.0009(14)
C19 0.0421(19) 0.0390(17) 0.0349(17) -0.0022(14) 0.0084(14) -0.0050(15)
C20 0.0406(19) 0.051(2) 0.0365(18) -0.0064(16) 0.0027(15) -0.0066(16)
C21 0.045(2) 0.049(2) 0.0307(16) -0.0009(15) 0.0041(14) 0.0030(17)
C22 0.053(2) 0.0447(19) 0.0317(17) 0.0044(15) 0.0083(15) 0.0005(17)
C23 0.0443(19) 0.0375(17) 0.0354(17) 0.0019(14) 0.0092(14) -0.0019(15)
C24 0.061(3) 0.074(3) 0.039(2) 0.0052(19) -0.0053(18) 0.000(2)
C25 0.053(2) 0.0329(17) 0.0415(19) 0.0015(14) 0.0084(16) 0.0013(16)
C26 0.0437(19) 0.0337(17) 0.0344(16) -0.0009(13) 0.0032(14) 0.0029(14)
C27 0.048(2) 0.0271(16) 0.049(2) 0.0016(15) 0.0023(16) 0.0023(15)
C28 0.0412(19) 0.0313(16) 0.0453(19) 0.0028(14) 0.0007(15) 0.0031(14)
C29 0.042(2) 0.0407(19) 0.051(2) 0.0008(16) 0.0025(16) 0.0050(16)
C30 0.052(2) 0.047(2) 0.068(3) 0.006(2) 0.012(2) 0.0058(19)
C31 0.045(2) 0.059(2) 0.062(3) 0.003(2) 0.0053(19) 0.0081(19)
F1 0.0649(14) 0.0580(13) 0.0362(11) 0.0130(10) 0.0158(10) 0.0123(11)
F2 0.0533(13) 0.0480(12) 0.0443(11) -0.0152(10) 0.0055(9) -0.0035(10)
F3 0.0562(14) 0.0545(13) 0.0550(13) -0.0200(11) 0.0027(10) -0.0047(11)
F4 0.0580(14) 0.0617(14) 0.0430(11) 0.0183(10) 0.0136(10) 0.0122(11)
F5 0.0565(14) 0.0825(17) 0.0482(13) -0.0286(12) 0.0114(11) -0.0062(12)
F6 0.0633(15) 0.0642(15) 0.0570(14) 0.0179(11) 0.0213(11) 0.0050(12)
F7 0.0714(16) 0.0450(13) 0.0931(19) 0.0066(13) 0.0296(14) 0.0035(12)
F8 0.0599(14) 0.0680(15) 0.0469(12) -0.0074(11) 0.0015(10) 0.0043(12)
F9 0.0596(15) 0.0605(15) 0.0810(17) 0.0018(13) 0.0211(13) -0.0068(12)
F10 0.0765(19) 0.129(3) 0.0658(17) -0.0397(17) 0.0306(15) -0.0159(17)
F11 0.080(2) 0.092(2) 0.143(3) -0.011(2) 0.005(2) 0.0274(18)
F12 0.096(2) 0.092(2) 0.181(4) -0.008(2) 0.083(3) 0.0018(19)
F13 0.0447(12) 0.0585(13) 0.0529(13) -0.0252(10) 0.0025(10) -0.0020(10)
F14 0.0649(15) 0.0329(11) 0.0890(18) 0.0106(11) 0.0285(13) 0.0084(10)
F15 0.0564(13) 0.0369(11) 0.0701(15) 0.0130(10) 0.0170(11) 0.0087(10)
F16 0.0488(13) 0.0715(15) 0.0524(13) -0.0150(11) -0.0055(10) -0.0030(11)
F17 0.0607(15) 0.0509(13) 0.0842(17) 0.0233(12) 0.0226(13) 0.0198(11)
F18 0.0490(14) 0.0887(19) 0.0769(17) -0.0409(15) 0.0103(12) -0.0048(13)
F19 0.0634(17) 0.0801(19) 0.133(3) -0.0464(19) 0.0350(17) -0.0268(15)
F20 0.0763(19) 0.098(2) 0.101(2) 0.0565(18) 0.0411(16) 0.0418(16)
F21 0.0517(15) 0.111(2) 0.0809(18) 0.0296(16) 0.0130(13) 0.0295(15)
F22 0.0665(17) 0.0770(19) 0.115(2) -0.0329(17) 0.0284(16) -0.0013(14)
C32 0.071(3) 0.076(3) 0.102(4) 0.012(3) 0.032(3) 0.009(3)
F24 0.065(3) 0.092(3) 0.113(4) 0.014(2) 0.045(2) 0.016(2)
C32A 0.071(3) 0.076(3) 0.102(4) 0.012(3) 0.032(3) 0.009(3)
F24A 0.062(7) 0.145(11) 0.071(7) 0.043(7) 0.014(5) 0.020(6)
F23 0.091(2) 0.097(2) 0.177(4) -0.014(3) 0.065(3) -0.020(2)

loop_
_atom_type_symbol
_atom_type_description
_atom_type_scat_dispersion_real
_atom_type_scat_dispersion_imag
_atom_type_scat_source
C C 0.0033 0.0016 'International Tables Vol C Tables 4.2.6.8 and 6.1.1.4'
H H 0.0000 0.0000 'International Tables Vol C Tables 4.2.6.8 and 6.1.1.4'
F F 0.0171 0.0103 'International Tables Vol C Tables 4.2.6.8 and 6.1.1.4'

loop_
_geom_angle_atom_site_label_1
_geom_angle_atom_site_label_2
_geom_angle_atom_site_label_3
_geom_angle
C2 C1 C9 110.9(3)
C2 C1 C10 110.3(3)
C9 C1 C10 108.5(3)
C2 C1 C17 110.4(3)
C9 C1 C17 109.1(3)
C10 C1 C17 107.5(3)
C3 C2 C7 116.2(3)
C3 C2 C1 122.6(3)
C7 C2 C1 121.2(3)
C4 C3 C2 121.2(3)
C5 C4 C3 121.9(3)
C6 C5 C4 116.7(3)
C6 C5 C8 121.8(3)
C4 C5 C8 121.4(3)
C5 C6 C7 122.2(3)
C6 C7 C2 121.6(3)
C11 C10 C1 117.0(3)
F2 C11 F1 105.8(3)
F2 C11 C10 112.6(3)
F1 C11 C10 111.2(3)
F2 C11 C12 106.9(3)
F1 C11 C12 106.6(3)
C10 C11 C12 113.2(3)
F3 C12 F4 108.5(3)
F3 C12 C11 107.9(3)
F4 C12 C11 108.2(3)
F3 C12 C13 107.5(3)
F4 C12 C13 107.7(3)
C11 C12 C13 116.9(3)
F5 C13 F6 106.8(3)
F5 C13 C14 108.9(3)
F6 C13 C14 107.6(3)
F5 C13 C12 109.7(3)
F6 C13 C12 107.4(3)
C14 C13 C12 116.0(3)
F8 C14 F7 107.8(3)
F8 C14 C13 109.5(3)
F7 C14 C13 108.0(3)
F8 C14 C15 108.5(3)
F7 C14 C15 106.8(3)
C13 C14 C15 116.0(3)
F9 C15 F10 107.0(4)
F9 C15 C16 110.4(4)
F10 C15 C16 108.8(4)
F9 C15 C14 108.2(3)
F10 C15 C14 108.8(3)
C16 C15 C14 113.5(4)
F11 C16 F12 107.6(5)
F11 C16 C15 109.4(4)
F12 C16 C15 106.3(4)
C18 C17 C26 111.3(3)
C18 C17 C25 110.1(3)
C26 C17 C25 108.7(3)
C18 C17 C1 110.8(3)
C26 C17 C1 106.3(3)
C25 C17 C1 109.6(3)
C19 C18 C23 116.5(3)
C19 C18 C17 121.1(3)
C23 C18 C17 122.4(3)
C20 C19 C18 121.8(3)
C19 C20 C21 121.3(3)
C22 C21 C20 116.8(3)
C22 C21 C24 121.4(3)
C20 C21 C24 121.8(3)
C21 C22 C23 122.1(3)
C22 C23 C18 121.4(3)
C27 C26 C17 118.2(3)
F13 C27 F14 105.8(3)
F13 C27 C26 112.5(3)
F14 C27 C26 112.5(3)
F13 C27 C28 106.6(3)
F14 C27 C28 105.7(3)
C26 C27 C28 113.3(3)
F16 C28 F15 107.4(3)
F16 C28 C27 108.1(3)
F15 C28 C27 107.7(3)
F16 C28 C29 108.1(3)
F15 C28 C29 107.7(3)
C27 C28 C29 117.6(3)
F17 C29 F18 107.1(3)
F17 C29 C30 108.3(3)
F18 C29 C30 107.5(3)
F17 C29 C28 108.6(3)
F18 C29 C28 109.2(3)
C30 C29 C28 115.9(3)
F20 C30 F19 107.9(4)
F20 C30 C31 107.5(3)
F19 C30 C31 107.9(3)
F20 C30 C29 109.1(3)
F19 C30 C29 107.8(3)
C31 C30 C29 116.3(3)
F21 C31 F22 106.6(4)
F21 C31 C32 110.0(4)
F22 C31 C32 105.5(4)
F21 C31 C30 109.8(4)
F22 C31 C30 108.4(3)
C32 C31 C30 116.0(4)
F24 C32 F23 107.7(5)
F24 C32 C31 109.2(5)
F23 C32 C31 106.9(5)

loop_
_geom_bond_atom_site_label_1
_geom_bond_atom_site_label_2
_geom_bond_distance
C1 C2 1.531(5)
C1 C9 1.537(4)
C1 C10 1.544(5)
C1 C17 1.630(5)
C2 C3 1.395(4)
C2 C7 1.396(5)
C3 C4 1.384(5)
C4 C5 1.383(5)
C5 C6 1.375(5)
C5 C8 1.503(5)
C6 C7 1.375(5)
C10 C11 1.504(5)
C11 F2 1.362(4)
C11 F1 1.366(4)
C11 C12 1.526(5)
C12 F3 1.340(4)
C12 F4 1.347(4)
C12 C13 1.534(5)
C13 F5 1.340(4)
C13 F6 1.359(4)
C13 C14 1.529(6)
C14 F8 1.337(4)
C14 F7 1.352(4)
C14 C15 1.532(6)
C15 F9 1.350(5)
C15 F10 1.353(5)
C15 C16 1.509(7)
C16 F11 1.322(7)
C16 F12 1.365(6)
C17 C18 1.533(4)
C17 C26 1.540(5)
C17 C25 1.541(4)
C18 C19 1.385(5)
C18 C23 1.389(5)
C19 C20 1.384(5)
C20 C21 1.386(5)
C21 C22 1.376(5)
C21 C24 1.501(5)
C22 C23 1.379(5)
C26 C27 1.496(5)
C27 F13 1.352(4)
C27 F14 1.367(4)
C27 C28 1.530(5)
C28 F16 1.346(4)
C28 F15 1.351(4)
C28 C29 1.541(5)
C29 F17 1.335(4)
C29 F18 1.337(4)
C29 C30 1.537(6)
C30 F20 1.326(5)
C30 F19 1.339(5)
C30 C31 1.524(6)
C31 F21 1.322(5)
C31 F22 1.343(5)
C31 C32 1.516(7)
C32 F24 1.305(6)
C32 F23 1.356(7)
